data_4116627
loop_
_publ_author_name
'Miguel A. Miranda'
'Agustin Lahoz'
'Ram\'on Mart\'inez-M\'a\~nez'
'Francisco Bosc\'a'
'Jos\'e V. Castell'
'Julia P\'erez-Prieto'

_publ_section_title
;
 Enantioselective Discrimination in the Intramolecular Quenching of an
 Excited Aromatic Ketone by a Ground-State Phenol
;
_journal_name_full 'Journal of the American Chemical Society'
_journal_page_first 11569
_journal_page_last 11570
_journal_paper_doi 10.1021/ja990823s
_journal_volume 121
_journal_year 1999
_chemical_formula_sum 'C24 H23 N O5 S'
_chemical_formula_weight 437.49
_chemical_name_systematic
; 
 ? 
;
_space_group_IT_number 1
_symmetry_cell_setting triclinic
_symmetry_space_group_name_Hall 'P 1'
_symmetry_space_group_name_H-M 'P 1'
_atom_sites_solution_hydrogens geom
_atom_sites_solution_primary direct
_atom_sites_solution_secondary difmap
_audit_creation_method SHELXL
_cell_angle_alpha 77.78(5)
_cell_angle_beta 78.13(5)
_cell_angle_gamma 89.88(5)
_cell_formula_units_Z 1
_cell_length_a 8.056(5)
_cell_length_b 8.326(5)
_cell_length_c 8.751(6)
_cell_measurement_reflns_used 91
_cell_measurement_temperature 293(2)
_cell_measurement_theta_max 11.43
_cell_measurement_theta_min 5.57
_cell_volume 560.9(6)
_computing_cell_refinement 'Siemens XSCANS'
_computing_data_collection 'Siemens XSCANS'
_computing_data_reduction 'Siemens SHELXTL'
_computing_molecular_graphics 'Siemens SHELXTL'
_computing_publication_material 'Siemens SHELXTL'
_computing_structure_refinement 'SHELXL-93 (Sheldrick, 1993)'
_computing_structure_solution 'SHELXS-86 (Sheldrick, 1990)'
_diffrn_ambient_temperature 293(2)
_diffrn_measurement_device 'Siemens P4'
_diffrn_measurement_method '2\q/\w scans'
_diffrn_radiation_monochromator graphite
_diffrn_radiation_source 'fine-focus sealed tube'
_diffrn_radiation_type MoK\a
_diffrn_radiation_wavelength 0.71073
_diffrn_reflns_av_R_equivalents 0.0564
_diffrn_reflns_av_sigmaI/netI 0.0184
_diffrn_reflns_limit_h_max 6
_diffrn_reflns_limit_h_min -6
_diffrn_reflns_limit_k_max 8
_diffrn_reflns_limit_k_min -8
_diffrn_reflns_limit_l_max 9
_diffrn_reflns_limit_l_min -9
_diffrn_reflns_number 2540
_diffrn_reflns_theta_max 22.49
_diffrn_reflns_theta_min 2.44
_diffrn_standards_decay_% 100.01
_diffrn_standards_interval_count 97
_diffrn_standards_number 3
_exptl_absorpt_coefficient_mu 0.179
_exptl_absorpt_correction_type none
_exptl_crystal_density_diffrn 1.295
_exptl_crystal_F_000 230
_exptl_crystal_size_max 0.18
_exptl_crystal_size_mid 0.19
_exptl_crystal_size_min 0.24
_refine_diff_density_max 0.221
_refine_diff_density_min -0.285
_refine_diff_density_rms 0.045
_refine_ls_abs_structure_details 'Flack H D (1983), Acta Cryst. A39, 876-881'
_refine_ls_abs_structure_Flack 0.02(11)
_refine_ls_extinction_method none
_refine_ls_goodness_of_fit_all 1.117
_refine_ls_goodness_of_fit_obs 1.124
_refine_ls_matrix_type full
_refine_ls_number_parameters 280
_refine_ls_number_reflns 2482
_refine_ls_number_restraints 3
_refine_ls_restrained_S_all 1.116
_refine_ls_restrained_S_obs 1.123
_refine_ls_R_factor_all 0.0532
_refine_ls_R_factor_obs 0.0490
_refine_ls_shift/esd_max -0.001
_refine_ls_shift/esd_mean 0.000
_refine_ls_structure_factor_coef Fsqd
_refine_ls_weighting_details 'w=1/[\s^2^(Fo^2^)+(0.1000P)^2^+0.0000P] where P=(Fo^2^+2Fc^2^)/3'
_refine_ls_weighting_scheme calc
_refine_ls_wR_factor_all 0.1319
_refine_ls_wR_factor_obs 0.1271
_reflns_number_observed 2296
_reflns_number_total 2482
_reflns_observed_criterion >2sigma(I)
_cod_data_source_file ja990823s_2.cif
_cod_data_source_block 2b
_cod_depositor_comments
;
The following automatic conversions were performed:

'_refine_ls_weighting_scheme' value 'calc
w=1/[\s^2^(Fo^2^)+(0.1000P)^2^+0.0000P] where P=(Fo^2^+2Fc^2^)/3' was
changed to 'calc'. New tag '_refine_ls_weighting_details' was
created. The value of the new tag was set to
'w=1/[\s^2^(Fo^2^)+(0.1000P)^2^+0.0000P] where P=(Fo^2^+2Fc^2^)/3'.

Automatic conversion script
Id: cif_fix_values 3143 2015-03-26 13:38:13Z robertas 
;
_cod_database_code 4116627

loop_
_symmetry_equiv_pos_as_xyz
'x, y, z'

loop_
_atom_site_aniso_label
_atom_site_aniso_U_11
_atom_site_aniso_U_22
_atom_site_aniso_U_33
_atom_site_aniso_U_23
_atom_site_aniso_U_13
_atom_site_aniso_U_12
S1 0.0692(9) 0.0691(7) 0.0639(7) -0.0179(5) -0.0382(6) 0.0087(5)
O1 0.058(2) 0.108(3) 0.081(2) -0.049(2) -0.032(2) 0.026(2)
O2 0.067(2) 0.088(2) 0.053(2) -0.030(2) -0.004(2) -0.005(2)
O3 0.121(3) 0.074(3) 0.115(3) -0.049(2) -0.060(3) 0.007(2)
O4 0.087(3) 0.087(3) 0.099(3) -0.052(2) -0.051(2) 0.015(2)
O5 0.063(2) 0.102(3) 0.058(2) -0.027(2) -0.022(2) -0.001(2)
N1 0.052(2) 0.057(2) 0.045(2) -0.0267(15) -0.013(2) 0.004(2)
C1 0.073(4) 0.072(3) 0.056(3) -0.015(2) -0.033(2) -0.008(2)
C2 0.078(4) 0.056(3) 0.074(3) -0.025(2) -0.033(3) -0.001(2)
C3 0.058(3) 0.052(2) 0.065(3) -0.018(2) -0.030(2) 0.004(2)
C4 0.043(3) 0.057(3) 0.049(2) -0.009(2) -0.018(2) -0.010(2)
C5 0.043(3) 0.064(3) 0.049(2) -0.015(2) -0.013(2) -0.002(2)
C6 0.046(3) 0.053(2) 0.045(2) -0.012(2) -0.012(2) -0.002(2)
C7 0.038(3) 0.087(3) 0.044(2) -0.016(2) -0.007(2) -0.002(2)
C8 0.056(4) 0.077(3) 0.039(2) -0.018(2) -0.013(2) -0.001(2)
C9 0.047(3) 0.046(2) 0.045(2) -0.007(2) -0.016(2) -0.003(2)
C10 0.038(3) 0.054(2) 0.060(3) -0.023(2) -0.014(2) 0.007(2)
C11 0.052(3) 0.059(3) 0.046(2) -0.022(2) -0.015(2) 0.004(2)
C12 0.056(3) 0.059(3) 0.055(3) -0.011(2) -0.027(2) -0.001(2)
C13 0.105(5) 0.100(4) 0.065(3) 0.013(3) -0.051(3) -0.023(3)
C14 0.043(3) 0.067(3) 0.041(2) -0.024(2) -0.020(2) 0.005(2)
C15 0.069(3) 0.056(3) 0.049(2) -0.017(2) -0.017(2) -0.012(2)
C16 0.062(4) 0.063(3) 0.067(3) -0.026(2) -0.021(2) -0.002(2)
C17 0.098(5) 0.130(5) 0.104(5) -0.062(4) -0.062(4) 0.011(4)
C18 0.094(4) 0.056(3) 0.070(3) -0.018(2) -0.034(3) 0.001(2)
C19 0.066(4) 0.052(3) 0.058(3) -0.006(2) -0.022(2) -0.002(2)
C20 0.071(4) 0.114(4) 0.051(3) -0.015(3) -0.006(3) -0.037(3)
C21 0.068(4) 0.129(5) 0.041(3) -0.017(3) -0.004(2) -0.025(3)
C22 0.052(3) 0.063(3) 0.048(3) -0.010(2) -0.020(2) -0.001(2)
C23 0.051(3) 0.059(3) 0.056(3) -0.008(2) -0.015(2) 0.008(2)
C24 0.068(4) 0.062(3) 0.046(2) -0.013(2) -0.021(2) 0.015(2)

loop_
_atom_site_label
_atom_site_type_symbol
_atom_site_fract_x
_atom_site_fract_y
_atom_site_fract_z
_atom_site_U_iso_or_equiv
_atom_site_thermal_displace_type
_atom_site_occupancy
_atom_site_calc_flag
_atom_site_refinement_flags
S1 S 0.70658(14) 0.56706(14) 0.81380(13) 0.0633(4) Uani 1 d .
O1 O 0.7161(4) 0.7064(5) 1.0892(4) 0.0755(10) Uani 1 d .
O2 O 1.3252(4) 0.9111(4) 1.5039(4) 0.0686(9) Uani 1 d .
O3 O 1.6319(6) 1.2573(5) 1.4113(5) 0.0939(13) Uani 1 d .
O4 O 1.7414(5) 1.0092(5) 1.4351(5) 0.0817(11) Uani 1 d .
O5 O 1.1021(4) 0.9321(5) 0.7821(4) 0.0713(9) Uani 1 d .
H5A H 1.1670(4) 0.9358(5) 0.6958(4) 0.107 Uiso 1 calc R
N1 N 1.5213(4) 0.9025(4) 1.2852(4) 0.0487(8) Uani 1 d .
H1A H 1.5733(4) 0.8411(4) 1.2247(4) 0.058 Uiso 1 calc R
C1 C 0.7744(7) 0.4118(6) 0.7261(6) 0.0638(13) Uani 1 d .
H1A H 0.7344(7) 0.3881(6) 0.6406(6) 0.077 Uiso 1 calc R
C2 C 0.8940(7) 0.3239(6) 0.7924(6) 0.0650(13) Uani 1 d .
H2A H 0.9431(7) 0.2322(6) 0.7598(6) 0.078 Uiso 1 calc R
C3 C 0.9338(6) 0.3892(5) 0.9167(6) 0.0548(11) Uani 1 d .
H3A H 1.0146(6) 0.3463(5) 0.9745(6) 0.066 Uiso 1 calc R
C4 C 0.8423(5) 0.5217(5) 0.9437(5) 0.0488(10) Uani 1 d .
C5 C 0.8359(6) 0.6180(6) 1.0652(5) 0.0512(11) Uani 1 d .
C6 C 0.9739(5) 0.6122(5) 1.1581(5) 0.0473(10) Uani 1 d .
C7 C 0.9310(6) 0.6397(6) 1.3121(5) 0.0559(11) Uani 1 d .
H7A H 0.8180(6) 0.6511(6) 1.3583(5) 0.067 Uiso 1 calc R
C8 C 1.0568(6) 0.6502(6) 1.3972(5) 0.0561(12) Uani 1 d .
H8A H 1.0267(6) 0.6694(6) 1.5000(5) 0.067 Uiso 1 calc R
C9 C 1.2242(5) 0.6331(5) 1.3333(5) 0.0452(10) Uani 1 d .
C10 C 1.2667(6) 0.6063(5) 1.1796(5) 0.0485(10) Uani 1 d .
H10A H 1.3800(6) 0.5966(5) 1.1333(5) 0.058 Uiso 1 calc R
C11 C 1.1408(6) 0.5936(5) 1.0932(5) 0.0498(11) Uani 1 d .
H11A H 1.1706(6) 0.5724(5) 0.9911(5) 0.060 Uiso 1 calc R
C12 C 1.3642(6) 0.6489(5) 1.4240(5) 0.0543(11) Uani 1 d .
H12A H 1.4672(6) 0.6026(5) 1.3721(5) 0.065 Uiso 1 calc R
C13 C 1.3179(8) 0.5590(8) 1.6009(7) 0.090(2) Uani 1 d .
H13A H 1.4102(8) 0.5731(8) 1.6517(7) 0.134 Uiso 1 calc R
H13B H 1.2970(8) 0.4440(8) 1.6078(7) 0.134 Uiso 1 calc R
H13C H 1.2178(8) 0.6039(8) 1.6535(7) 0.134 Uiso 1 calc R
C14 C 1.4006(5) 0.8338(5) 1.4109(5) 0.0466(10) Uani 1 d .
C15 C 1.5684(6) 1.0772(5) 1.2465(5) 0.0565(11) Uani 1 d .
H15A H 1.6588(6) 1.0944(5) 1.1500(5) 0.068 Uiso 1 calc R
C16 C 1.6482(6) 1.1267(6) 1.3754(6) 0.0610(12) Uani 1 d .
C17 C 1.8299(8) 1.0412(10) 1.5530(9) 0.099(2) Uani 1 d .
H17A H 1.8930(8) 0.9472(10) 1.5872(9) 0.149 Uiso 1 calc R
H17B H 1.7495(8) 1.0625(10) 1.6431(9) 0.149 Uiso 1 calc R
H17C H 1.9065(8) 1.1353(10) 1.5074(9) 0.149 Uiso 1 calc R
C18 C 1.4280(7) 1.1886(6) 1.2027(6) 0.0701(13) Uani 1 d .
H18A H 1.3456(7) 1.1938(6) 1.2992(6) 0.084 Uiso 1 calc R
H18B H 1.4761(7) 1.2989(6) 1.1546(6) 0.084 Uiso 1 calc R
C19 C 1.3388(6) 1.1287(5) 1.0873(5) 0.0582(12) Uani 1 d .
C20 C 1.4254(7) 1.1246(8) 0.9349(6) 0.080(2) Uani 1 d .
H20A H 1.5373(7) 1.1652(8) 0.9006(6) 0.096 Uiso 1 calc R
C21 C 1.3469(7) 1.0604(8) 0.8320(6) 0.080(2) Uani 1 d .
H21A H 1.4070(7) 1.0591(8) 0.7295(6) 0.097 Uiso 1 calc R
C22 C 1.1835(6) 0.9994(5) 0.8793(5) 0.0536(11) Uani 1 d .
C23 C 1.0929(6) 1.0083(5) 1.0291(5) 0.0555(11) Uani 1 d .
H23A H 0.9791(6) 0.9733(5) 1.0609(5) 0.067 Uiso 1 calc R
C24 C 1.1729(6) 1.0700(5) 1.1317(5) 0.0572(12) Uani 1 d .
H24A H 1.1123(6) 1.0717(5) 1.2340(5) 0.069 Uiso 1 calc R

loop_
_atom_type_symbol
_atom_type_description
_atom_type_scat_dispersion_real
_atom_type_scat_dispersion_imag
_atom_type_scat_source
C C 0.0033 0.0016 'International Tables Vol C Tables 4.2.6.8 and 6.1.1.4'
H H 0.0000 0.0000 'International Tables Vol C Tables 4.2.6.8 and 6.1.1.4'
N N 0.0061 0.0033 'International Tables Vol C Tables 4.2.6.8 and 6.1.1.4'
O O 0.0106 0.0060 'International Tables Vol C Tables 4.2.6.8 and 6.1.1.4'
S S 0.1246 0.1234 'International Tables Vol C Tables 4.2.6.8 and 6.1.1.4'

loop_
_geom_angle_atom_site_label_1
_geom_angle_atom_site_label_2
_geom_angle_atom_site_label_3
_geom_angle
C1 S1 C4 91.7(2)
C16 O4 C17 117.2(4)
C14 N1 C15 122.6(3)
C2 C1 S1 113.2(3)
C1 C2 C3 111.3(4)
C4 C3 C2 113.2(4)
C3 C4 C5 131.0(4)
C3 C4 S1 110.6(3)
C5 C4 S1 118.3(3)
O1 C5 C4 118.5(4)
O1 C5 C6 120.2(4)
C4 C5 C6 121.3(4)
C11 C6 C7 119.1(4)
C11 C6 C5 122.7(4)
C7 C6 C5 117.9(4)
C6 C7 C8 119.9(4)
C9 C8 C7 121.6(4)
C8 C9 C10 118.4(4)
C8 C9 C12 122.0(4)
C10 C9 C12 119.5(4)
C9 C10 C11 120.6(4)
C6 C11 C10 120.4(4)
C9 C12 C13 113.1(4)
C9 C12 C14 107.8(3)
C13 C12 C14 110.1(4)
O2 C14 N1 122.5(4)
O2 C14 C12 123.5(4)
N1 C14 C12 113.9(4)
N1 C15 C18 114.3(4)
N1 C15 C16 111.7(4)
C18 C15 C16 112.8(4)
O3 C16 O4 125.2(4)
O3 C16 C15 123.8(5)
O4 C16 C15 111.0(4)
C19 C18 C15 112.2(4)
C24 C19 C20 117.6(4)
C24 C19 C18 121.8(4)
C20 C19 C18 120.5(4)
C19 C20 C21 120.7(5)
C22 C21 C20 120.9(4)
C21 C22 O5 122.7(4)
C21 C22 C23 119.2(4)
O5 C22 C23 118.1(4)
C22 C23 C24 119.4(4)
C19 C24 C23 122.1(4)

loop_
_geom_bond_atom_site_label_1
_geom_bond_atom_site_label_2
_geom_bond_distance
S1 C1 1.675(6)
S1 C4 1.720(4)
O1 C5 1.224(5)
O2 C14 1.209(5)
O3 C16 1.194(6)
O4 C16 1.317(6)
O4 C17 1.437(6)
O5 C22 1.379(5)
N1 C14 1.334(5)
N1 C15 1.454(5)
C1 C2 1.359(7)
C2 C3 1.406(6)
C3 C4 1.361(6)
C4 C5 1.454(6)
C5 C6 1.502(6)
C6 C11 1.370(6)
C6 C7 1.388(6)
C7 C8 1.388(6)
C8 C9 1.369(6)
C9 C10 1.383(6)
C9 C12 1.528(6)
C10 C11 1.401(6)
C12 C13 1.539(7)
C12 C14 1.543(6)
C15 C18 1.520(7)
C15 C16 1.534(6)
C18 C19 1.516(6)
C19 C24 1.372(7)
C19 C20 1.379(7)
C20 C21 1.391(7)
C21 C22 1.361(7)
C22 C23 1.380(6)
C23 C24 1.386(6)
